data_7012585
loop_
_publ_author_name
'Tsao, Ting-Bin'
'Lee, Gene-Hsiang'
'Yeh, Chen-Yu'
'Peng, Shie-Ming'

_publ_section_title
;
 Supramolecular assembly of linear trinickel complexes incorporating
 metalloporphyrins: a novel one-dimensional polymer and oligomer
;
_journal_issue 8
_journal_name_full 'Dalton Transactions'
_journal_page_first 1465
_journal_paper_doi 10.1039/b212236g
_journal_year 2003
_chemical_formula_sum 'C52 H40 N14 Ni3 O4'
_chemical_formula_weight 1101.11
_chemical_name_systematic
; 
? 
;
_space_group_IT_number 14
_symmetry_cell_setting monoclinic
_symmetry_space_group_name_Hall '-P 2yn'
_symmetry_space_group_name_H-M 'P 1 21/n 1'
_atom_sites_solution_hydrogens geom
_atom_sites_solution_primary direct
_atom_sites_solution_secondary difmap
_audit_creation_method SHELXL-97
_cell_angle_alpha 90.00
_cell_angle_beta 103.0389(4)
_cell_angle_gamma 90.00
_cell_formula_units_Z 4
_cell_length_a 16.5862(1)
_cell_length_b 16.1383(1)
_cell_length_c 18.2700(1)
_cell_measurement_reflns_used all
_cell_measurement_temperature 150(1)
_cell_measurement_theta_max 27.50
_cell_measurement_theta_min 1.50
_cell_volume 4764.30(5)
_computing_cell_refinement DENZO-SMN
_computing_data_collection 'NONIUS COLLECT'
_computing_data_reduction DENZO-SMN
_computing_molecular_graphics SHELXTL
_computing_publication_material SHELXTL
_computing_structure_refinement 'SHELXL-97 (Sheldrick, 1997)'
_computing_structure_solution 'SHELXS-97 (Sheldrick, 1990)'
_diffrn_ambient_temperature 150(1)
_diffrn_measured_fraction_theta_full 0.997
_diffrn_measured_fraction_theta_max 0.997
_diffrn_measurement_device_type 'NONIUS KappaCCD'
_diffrn_measurement_method '\w scans'
_diffrn_radiation_monochromator graphite
_diffrn_radiation_source 'fine-focus sealed tube'
_diffrn_radiation_type MoK\a
_diffrn_radiation_wavelength 0.71073
_diffrn_reflns_av_R_equivalents 0.0460
_diffrn_reflns_av_sigmaI/netI 0.0496
_diffrn_reflns_limit_h_max 21
_diffrn_reflns_limit_h_min -21
_diffrn_reflns_limit_k_max 20
_diffrn_reflns_limit_k_min -20
_diffrn_reflns_limit_l_max 23
_diffrn_reflns_limit_l_min -23
_diffrn_reflns_number 33878
_diffrn_reflns_theta_full 27.50
_diffrn_reflns_theta_max 27.50
_diffrn_reflns_theta_min 1.50
_diffrn_standards_decay_% 0
_exptl_absorpt_coefficient_mu 1.237
_exptl_absorpt_correction_T_max 0.864
_exptl_absorpt_correction_T_min 0.794
_exptl_absorpt_correction_type multi-scan
_exptl_crystal_colour purple
_exptl_crystal_density_diffrn 1.535
_exptl_crystal_density_meas ?
_exptl_crystal_density_method 'not measured'
_exptl_crystal_description block
_exptl_crystal_F_000 2264
_exptl_crystal_size_max 0.30
_exptl_crystal_size_mid 0.27
_exptl_crystal_size_min 0.17
_refine_diff_density_max 0.807
_refine_diff_density_min -1.304
_refine_diff_density_rms 0.319
_refine_ls_extinction_coef 0.0123(5)
_refine_ls_extinction_expression Fc^*^=kFc[1+0.001xFc^2^\l^3^/sin(2\q)]^-1/4^
_refine_ls_extinction_method SHELXL
_refine_ls_goodness_of_fit_ref 1.165
_refine_ls_hydrogen_treatment mixed
_refine_ls_matrix_type full
_refine_ls_number_parameters 659
_refine_ls_number_reflns 10901
_refine_ls_number_restraints 0
_refine_ls_restrained_S_all 1.165
_refine_ls_R_factor_all 0.0744
_refine_ls_R_factor_gt 0.0446
_refine_ls_shift/su_max 0.002
_refine_ls_shift/su_mean 0.000
_refine_ls_structure_factor_coef Fsqd
_refine_ls_weighting_details 'calc w=1/[\s^2^(Fo^2^)+(0.0697P)^2^+0.0000P] where P=(Fo^2^+2Fc^2^)/3'
_refine_ls_weighting_scheme calc
_refine_ls_wR_factor_gt 0.1030
_refine_ls_wR_factor_ref 0.1281
_reflns_number_gt 8040
_reflns_number_total 10901
_reflns_threshold_expression >2sigma(I)
_cod_data_source_file b212236g.txt
_cod_data_source_block ic8997
_cod_depositor_comments
;
The following automatic conversions were performed:
'_symmetry_cell_setting' value 'Monoclinic' changed to 'monoclinic'
according to '/home/saulius/struct/CIF-dictionaries/cif_core.dic'
dictionary named 'cif_core.dic' version 2.4.1 from 2010-06-29.

Automatic conversion script
Id: cif_fix_enum 1527 2010-12-29 10:47:43Z saulius 

The following automatic conversions were performed:

'_exptl_crystal_density_meas' value 'not_measured' was changed to '?'
- the value is perceived as not measured.

Automatic conversion script
Id: cif_fix_values 3008 2015-01-20 13:52:24Z robertas 
;
_cod_original_sg_symbol_H-M P2(1)/n
_cod_database_code 7012585

loop_
_symmetry_equiv_pos_as_xyz
'x, y, z'
'-x+1/2, y+1/2, -z+1/2'
'-x, -y, -z'
'x-1/2, -y-1/2, z-1/2'

loop_
_atom_site_label
_atom_site_type_symbol
_atom_site_fract_x
_atom_site_fract_y
_atom_site_fract_z
_atom_site_U_iso_or_equiv
_atom_site_adp_type
_atom_site_occupancy
_atom_site_symmetry_multiplicity
_atom_site_calc_flag
_atom_site_refinement_flags
_atom_site_disorder_assembly
_atom_site_disorder_group
Ni1 Ni 0.30415(2) 0.30759(2) 0.168238(18) 0.01946(11) Uani 1 1 d . . .
Ni2 Ni 0.43984(2) 0.26783(2) 0.152742(17) 0.01716(11) Uani 1 1 d . . .
Ni3 Ni 0.57672(2) 0.22568(2) 0.140235(18) 0.01987(11) Uani 1 1 d . . .
O1 O 0.18634(12) 0.34073(12) 0.16471(11) 0.0286(4) Uani 1 1 d . . .
O2 O 0.16440(13) 0.35939(15) 0.27970(12) 0.0394(5) Uani 1 1 d . . .
O3 O 0.68364(12) 0.19029(12) 0.11434(11) 0.0288(5) Uani 1 1 d . . .
O4 O 0.79110(13) 0.20215(14) 0.21240(12) 0.0371(5) Uani 1 1 d . . .
N1 N 0.32121(13) 0.40108(13) 0.09316(11) 0.0196(5) Uani 1 1 d . . .
N2 N 0.46207(13) 0.37731(13) 0.12627(12) 0.0198(5) Uani 1 1 d . . .
N3 N 0.60279(13) 0.35066(14) 0.16217(12) 0.0212(5) Uani 1 1 d . . .
N4 N 0.31939(14) 0.20695(14) 0.24136(12) 0.0224(5) Uani 1 1 d . . .
N5 N 0.41869(13) 0.15889(13) 0.18000(12) 0.0197(5) Uani 1 1 d . . .
N6 N 0.52342(14) 0.10788(14) 0.12690(12) 0.0235(5) Uani 1 1 d . . .
N7 N 0.26578(14) 0.22605(14) 0.07874(12) 0.0216(5) Uani 1 1 d . . .
N8 N 0.39409(13) 0.24105(14) 0.05065(12) 0.0195(5) Uani 1 1 d . . .
N9 N 0.52427(14) 0.25129(14) 0.02516(12) 0.0209(5) Uani 1 1 d . . .
N10 N 0.37073(14) 0.38048(14) 0.25281(12) 0.0220(5) Uani 1 1 d . . .
N11 N 0.48277(13) 0.29399(13) 0.25470(12) 0.0198(5) Uani 1 1 d . . .
N12 N 0.59426(14) 0.20756(14) 0.25529(12) 0.0222(5) Uani 1 1 d . . .
N13 N -0.11706(19) 0.3880(2) 0.1124(2) 0.0630(10) Uani 1 1 d . . .
N14 N 0.9293(3) 0.1583(3) 0.0002(3) 0.0794(12) Uani 1 1 d . . .
C1 C 0.25536(17) 0.44089(17) 0.05144(14) 0.0232(6) Uani 1 1 d . . .
H1A H 0.2017 0.4227 0.0543 0.028 Uiso 1 1 calc R . .
C2 C 0.26144(18) 0.50637(18) 0.00496(15) 0.0272(6) Uani 1 1 d . . .
H2A H 0.2133 0.5327 -0.0237 0.033 Uiso 1 1 calc R . .
C3 C 0.33987(18) 0.53290(17) 0.00102(15) 0.0278(6) Uani 1 1 d . . .
H3A H 0.3463 0.5781 -0.0306 0.033 Uiso 1 1 calc R . .
C4 C 0.40834(18) 0.49350(18) 0.04308(15) 0.0261(6) Uani 1 1 d . . .
H4A H 0.4623 0.5120 0.0415 0.031 Uiso 1 1 calc R . .
C5 C 0.39816(16) 0.42578(16) 0.08845(14) 0.0204(6) Uani 1 1 d . . .
C6 C 0.54129(16) 0.40768(17) 0.15268(14) 0.0217(6) Uani 1 1 d . . .
C7 C 0.55906(18) 0.49091(18) 0.17492(16) 0.0277(6) Uani 1 1 d . . .
H7A H 0.5157 0.5305 0.1687 0.033 Uiso 1 1 calc R . .
C8 C 0.63901(18) 0.51431(19) 0.20538(18) 0.0338(7) Uani 1 1 d . . .
H8A H 0.6516 0.5703 0.2196 0.041 Uiso 1 1 calc R . .
C9 C 0.70172(19) 0.4549(2) 0.21527(19) 0.0366(7) Uani 1 1 d . . .
H9A H 0.7576 0.4696 0.2362 0.044 Uiso 1 1 calc R . .
C10 C 0.68097(17) 0.37508(18) 0.19425(16) 0.0287(6) Uani 1 1 d . . .
H10A H 0.7236 0.3345 0.2026 0.034 Uiso 1 1 calc R . .
C11 C 0.27967(19) 0.20181(19) 0.29797(16) 0.0295(7) Uani 1 1 d . . .
H11A H 0.2424 0.2450 0.3031 0.035 Uiso 1 1 calc R . .
C12 C 0.2901(2) 0.1378(2) 0.34852(17) 0.0356(7) Uani 1 1 d . . .
H12A H 0.2599 0.1359 0.3869 0.043 Uiso 1 1 calc R . .
C13 C 0.34621(19) 0.07573(19) 0.34198(16) 0.0332(7) Uani 1 1 d . . .
H13A H 0.3546 0.0303 0.3760 0.040 Uiso 1 1 calc R . .
C14 C 0.38935(18) 0.08031(18) 0.28622(16) 0.0285(6) Uani 1 1 d . . .
H14A H 0.4286 0.0388 0.2820 0.034 Uiso 1 1 calc R . .
C15 C 0.37498(16) 0.14677(16) 0.23544(14) 0.0214(6) Uani 1 1 d . . .
C16 C 0.45206(17) 0.09284(17) 0.14920(14) 0.0221(6) Uani 1 1 d . . .
C17 C 0.41273(18) 0.01556(17) 0.13624(16) 0.0278(6) Uani 1 1 d . . .
H17A H 0.3610 0.0067 0.1490 0.033 Uiso 1 1 calc R . .
C18 C 0.4494(2) -0.04678(19) 0.10513(17) 0.0350(7) Uani 1 1 d . . .
H18A H 0.4237 -0.0996 0.0968 0.042 Uiso 1 1 calc R . .
C19 C 0.5244(2) -0.0326(2) 0.08577(19) 0.0390(8) Uani 1 1 d . . .
H19A H 0.5518 -0.0759 0.0659 0.047 Uiso 1 1 calc R . .
C20 C 0.55789(19) 0.04508(18) 0.09598(17) 0.0311(7) Uani 1 1 d . . .
H20A H 0.6079 0.0553 0.0805 0.037 Uiso 1 1 calc R . .
C21 C 0.33805(18) 0.45019(18) 0.27443(16) 0.0300(7) Uani 1 1 d . . .
H21A H 0.2830 0.4645 0.2500 0.036 Uiso 1 1 calc R . .
C22 C 0.3798(2) 0.5014(2) 0.32960(19) 0.0431(8) Uani 1 1 d . . .
H22A H 0.3541 0.5493 0.3443 0.052 Uiso 1 1 calc R . .
C23 C 0.4617(2) 0.4812(2) 0.36392(19) 0.0449(9) Uani 1 1 d . . .
H23A H 0.4925 0.5153 0.4027 0.054 Uiso 1 1 calc R . .
C24 C 0.49702(19) 0.41205(19) 0.34124(16) 0.0326(7) Uani 1 1 d . . .
H24A H 0.5529 0.3985 0.3635 0.039 Uiso 1 1 calc R . .
C25 C 0.45065(16) 0.36135(17) 0.28530(14) 0.0214(6) Uani 1 1 d . . .
C26 C 0.54588(16) 0.24659(17) 0.29582(14) 0.0221(6) Uani 1 1 d . . .
C27 C 0.55768(19) 0.23323(18) 0.37347(16) 0.0298(7) Uani 1 1 d . . .
H27A H 0.5233 0.2601 0.4013 0.036 Uiso 1 1 calc R . .
C28 C 0.6195(2) 0.1808(2) 0.40858(17) 0.0368(7) Uani 1 1 d . . .
H28A H 0.6294 0.1726 0.4613 0.044 Uiso 1 1 calc R . .
C29 C 0.6679(2) 0.1397(2) 0.36702(17) 0.0368(8) Uani 1 1 d . . .
H29A H 0.7104 0.1026 0.3905 0.044 Uiso 1 1 calc R . .
C30 C 0.65251(18) 0.15417(18) 0.29124(16) 0.0285(6) Uani 1 1 d . . .
H30A H 0.6845 0.1251 0.2625 0.034 Uiso 1 1 calc R . .
C31 C 0.19196(17) 0.18742(18) 0.06926(15) 0.0261(6) Uani 1 1 d . . .
H31A H 0.1575 0.2009 0.1026 0.031 Uiso 1 1 calc R . .
C32 C 0.16396(18) 0.12981(19) 0.01433(16) 0.0309(7) Uani 1 1 d . . .
H32A H 0.1113 0.1044 0.0093 0.037 Uiso 1 1 calc R . .
C33 C 0.21498(18) 0.1097(2) -0.03391(16) 0.0323(7) Uani 1 1 d . . .
H33A H 0.1976 0.0701 -0.0727 0.039 Uiso 1 1 calc R . .
C34 C 0.29060(18) 0.14767(18) -0.02517(16) 0.0285(6) Uani 1 1 d . . .
H34A H 0.3256 0.1346 -0.0582 0.034 Uiso 1 1 calc R . .
C35 C 0.31631(16) 0.20612(17) 0.03300(15) 0.0211(6) Uani 1 1 d . . .
C36 C 0.44103(17) 0.25240(16) -0.00138(15) 0.0207(6) Uani 1 1 d . . .
C37 C 0.40690(18) 0.26967(18) -0.07807(15) 0.0265(6) Uani 1 1 d . . .
H37A H 0.3486 0.2727 -0.0961 0.032 Uiso 1 1 calc R . .
C38 C 0.45864(19) 0.28200(18) -0.12644(16) 0.0297(7) Uani 1 1 d . . .
H38A H 0.4362 0.2917 -0.1783 0.036 Uiso 1 1 calc R . .
C39 C 0.5436(2) 0.28016(18) -0.09880(17) 0.0306(7) Uani 1 1 d . . .
H39A H 0.5804 0.2884 -0.1312 0.037 Uiso 1 1 calc R . .
C40 C 0.57329(19) 0.26601(17) -0.02314(16) 0.0260(6) Uani 1 1 d . . .
H40A H 0.6315 0.2667 -0.0039 0.031 Uiso 1 1 calc R . .
C41 C 0.14269(18) 0.35421(18) 0.21034(17) 0.0292(7) Uani 1 1 d . . .
C42 C -0.0605(2) 0.3872(3) 0.0703(2) 0.0650(12) Uani 1 1 d . . .
H42A H -0.0793 0.3952 0.0177 0.078 Uiso 1 1 calc R . .
C43 C 0.0227(2) 0.3756(2) 0.09838(19) 0.0463(9) Uani 1 1 d . . .
H43A H 0.0599 0.3747 0.0658 0.056 Uiso 1 1 calc R . .
C44 C 0.05116(18) 0.36541(18) 0.17473(17) 0.0315(7) Uani 1 1 d . . .
C45 C -0.00615(19) 0.3660(2) 0.2190(2) 0.0370(7) Uani 1 1 d . . .
H45A H 0.0107 0.3585 0.2718 0.044 Uiso 1 1 calc R . .
C46 C -0.0886(2) 0.3778(2) 0.1849(2) 0.0492(9) Uani 1 1 d . . .
H46A H -0.1274 0.3786 0.2160 0.059 Uiso 1 1 calc R . .
C47 C 0.75961(19) 0.18961(18) 0.14558(17) 0.0296(7) Uani 1 1 d . . .
C48 C 0.8474(3) 0.1503(3) -0.0268(3) 0.0754(14) Uani 1 1 d . . .
H48A H 0.8280 0.1393 -0.0789 0.090 Uiso 1 1 calc R . .
C49 C 0.7894(2) 0.1572(3) 0.0174(2) 0.0541(10) Uani 1 1 d . . .
H49A H 0.7320 0.1506 -0.0039 0.065 Uiso 1 1 calc R . .
C50 C 0.81763(19) 0.1739(2) 0.09296(19) 0.0354(7) Uani 1 1 d . . .
C51 C 0.9019(2) 0.1804(2) 0.1203(2) 0.0507(10) Uani 1 1 d . . .
H51A H 0.9238 0.1902 0.1723 0.061 Uiso 1 1 calc R . .
C52 C 0.9539(3) 0.1726(3) 0.0722(3) 0.0731(15) Uani 1 1 d . . .
H52A H 1.0116 0.1780 0.0925 0.088 Uiso 1 1 calc R . .

loop_
_atom_site_aniso_label
_atom_site_aniso_U_11
_atom_site_aniso_U_22
_atom_site_aniso_U_33
_atom_site_aniso_U_23
_atom_site_aniso_U_13
_atom_site_aniso_U_12
Ni1 0.01661(19) 0.0216(2) 0.02036(19) 0.00027(14) 0.00468(13) 0.00151(14)
Ni2 0.01576(19) 0.01738(19) 0.01790(18) 0.00011(13) 0.00286(13) 0.00065(13)
Ni3 0.01635(19) 0.0211(2) 0.02200(19) 0.00043(14) 0.00399(14) 0.00211(14)
O1 0.0254(11) 0.0288(11) 0.0314(11) 0.0018(9) 0.0060(9) 0.0027(9)
O2 0.0330(12) 0.0518(14) 0.0331(12) -0.0033(11) 0.0069(9) 0.0093(11)
O3 0.0213(11) 0.0340(12) 0.0331(11) -0.0019(9) 0.0099(9) 0.0037(9)
O4 0.0284(12) 0.0447(13) 0.0360(13) 0.0048(10) 0.0025(10) 0.0042(10)
N1 0.0188(11) 0.0205(11) 0.0193(11) -0.0025(9) 0.0040(9) 0.0020(9)
N2 0.0159(11) 0.0196(11) 0.0232(11) 0.0010(9) 0.0029(9) 0.0013(9)
N3 0.0170(11) 0.0227(12) 0.0235(11) 0.0022(10) 0.0037(9) 0.0004(9)
N4 0.0206(12) 0.0245(12) 0.0225(11) 0.0002(10) 0.0060(9) 0.0002(10)
N5 0.0187(11) 0.0177(11) 0.0225(11) 0.0002(9) 0.0041(9) 0.0002(9)
N6 0.0225(12) 0.0230(12) 0.0244(11) -0.0002(10) 0.0042(9) 0.0031(10)
N7 0.0173(12) 0.0244(12) 0.0229(12) 0.0015(9) 0.0041(9) 0.0002(9)
N8 0.0167(11) 0.0221(12) 0.0196(11) -0.0006(9) 0.0040(9) 0.0006(9)
N9 0.0193(12) 0.0203(11) 0.0239(12) -0.0011(9) 0.0065(9) 0.0011(9)
N10 0.0238(12) 0.0226(12) 0.0203(11) 0.0005(9) 0.0066(9) 0.0028(10)
N11 0.0188(12) 0.0207(11) 0.0192(11) 0.0003(9) 0.0031(9) 0.0021(9)
N12 0.0194(12) 0.0216(12) 0.0243(12) 0.0026(9) 0.0020(9) 0.0034(9)
N13 0.0287(17) 0.080(3) 0.079(2) 0.025(2) 0.0100(16) 0.0182(17)
N14 0.069(3) 0.077(3) 0.113(4) -0.005(3) 0.065(3) 0.010(2)
C1 0.0197(14) 0.0259(14) 0.0224(13) -0.0047(11) 0.0018(11) 0.0052(11)
C2 0.0283(16) 0.0267(15) 0.0240(14) -0.0002(12) 0.0003(11) 0.0091(12)
C3 0.0381(17) 0.0215(14) 0.0232(14) 0.0039(12) 0.0059(12) 0.0026(13)
C4 0.0269(15) 0.0246(14) 0.0277(14) 0.0036(12) 0.0081(12) 0.0002(12)
C5 0.0210(14) 0.0214(13) 0.0191(13) -0.0013(11) 0.0050(10) 0.0010(11)
C6 0.0208(14) 0.0235(14) 0.0214(13) 0.0031(11) 0.0063(11) -0.0025(11)
C7 0.0249(15) 0.0226(14) 0.0343(16) 0.0003(12) 0.0040(12) 0.0006(12)
C8 0.0283(16) 0.0232(15) 0.0483(19) -0.0024(14) 0.0048(14) -0.0035(13)
C9 0.0207(15) 0.0320(17) 0.055(2) -0.0033(15) 0.0040(14) -0.0050(13)
C10 0.0199(15) 0.0295(16) 0.0351(16) 0.0014(13) 0.0028(12) -0.0015(12)
C11 0.0301(16) 0.0321(16) 0.0287(15) 0.0005(13) 0.0117(13) 0.0008(13)
C12 0.0400(19) 0.0394(18) 0.0317(16) 0.0075(14) 0.0168(14) 0.0011(15)
C13 0.0401(18) 0.0285(16) 0.0320(16) 0.0081(13) 0.0102(13) -0.0004(14)
C14 0.0306(16) 0.0241(15) 0.0323(15) 0.0032(12) 0.0101(12) 0.0004(13)
C15 0.0189(14) 0.0215(14) 0.0236(13) -0.0014(11) 0.0041(11) -0.0042(11)
C16 0.0247(15) 0.0208(14) 0.0197(13) 0.0000(11) 0.0029(11) 0.0023(11)
C17 0.0282(16) 0.0244(15) 0.0304(15) -0.0009(12) 0.0063(12) -0.0018(12)
C18 0.0415(19) 0.0224(15) 0.0398(17) -0.0067(13) 0.0062(14) -0.0020(14)
C19 0.043(2) 0.0280(16) 0.0471(19) -0.0101(15) 0.0129(15) 0.0090(15)
C20 0.0288(16) 0.0293(16) 0.0361(16) -0.0057(13) 0.0090(13) 0.0064(13)
C21 0.0279(16) 0.0296(16) 0.0330(16) -0.0035(13) 0.0078(12) 0.0060(13)
C22 0.046(2) 0.0347(18) 0.0457(19) -0.0182(16) 0.0049(16) 0.0107(16)
C23 0.048(2) 0.0389(19) 0.0414(19) -0.0181(16) -0.0032(15) 0.0033(16)
C24 0.0329(17) 0.0315(16) 0.0290(15) -0.0071(13) -0.0022(12) 0.0039(14)
C25 0.0215(14) 0.0239(14) 0.0188(13) 0.0025(11) 0.0046(10) 0.0014(11)
C26 0.0191(14) 0.0231(14) 0.0219(14) 0.0000(11) 0.0003(11) -0.0015(11)
C27 0.0336(17) 0.0323(16) 0.0229(14) 0.0004(12) 0.0052(12) 0.0046(13)
C28 0.0388(19) 0.0442(19) 0.0248(15) 0.0093(14) 0.0019(13) 0.0086(15)
C29 0.0320(17) 0.0410(18) 0.0343(17) 0.0115(15) 0.0010(13) 0.0122(15)
C30 0.0250(15) 0.0289(15) 0.0316(16) 0.0057(13) 0.0064(12) 0.0067(12)
C31 0.0197(14) 0.0316(16) 0.0262(14) 0.0039(12) 0.0037(11) -0.0021(12)
C32 0.0226(15) 0.0379(18) 0.0301(15) -0.0013(13) 0.0019(12) -0.0080(13)
C33 0.0270(16) 0.0364(17) 0.0300(15) -0.0091(14) -0.0009(12) -0.0038(14)
C34 0.0230(15) 0.0337(16) 0.0280(15) -0.0065(13) 0.0042(12) 0.0006(13)
C35 0.0187(14) 0.0208(13) 0.0228(13) 0.0037(11) 0.0025(11) 0.0020(11)
C36 0.0229(15) 0.0175(13) 0.0217(13) -0.0029(11) 0.0052(11) -0.0004(11)
C37 0.0233(15) 0.0304(16) 0.0244(14) 0.0018(12) 0.0027(11) 0.0041(12)
C38 0.0388(18) 0.0292(16) 0.0210(14) 0.0020(12) 0.0065(12) 0.0047(13)
C39 0.0365(18) 0.0303(16) 0.0294(15) 0.0029(13) 0.0168(13) 0.0004(13)
C40 0.0263(16) 0.0234(15) 0.0307(15) 0.0003(12) 0.0116(12) 0.0002(12)
C41 0.0247(16) 0.0262(15) 0.0352(17) 0.0022(13) 0.0038(13) 0.0044(12)
C42 0.037(2) 0.097(4) 0.056(2) 0.031(2) 0.0014(18) 0.019(2)
C43 0.0300(18) 0.067(3) 0.0423(19) 0.0096(18) 0.0085(14) 0.0053(17)
C44 0.0262(16) 0.0281(16) 0.0404(17) 0.0010(13) 0.0078(13) 0.0049(13)
C45 0.0275(17) 0.0370(18) 0.0491(19) -0.0018(15) 0.0142(14) 0.0007(14)
C46 0.0270(18) 0.058(2) 0.065(2) 0.000(2) 0.0150(17) 0.0083(17)
C47 0.0289(17) 0.0228(15) 0.0378(18) 0.0050(13) 0.0090(13) 0.0056(12)
C48 0.080(4) 0.093(4) 0.064(3) -0.007(3) 0.037(3) 0.028(3)
C49 0.048(2) 0.070(3) 0.048(2) -0.004(2) 0.0176(18) 0.019(2)
C50 0.0281(17) 0.0310(17) 0.051(2) 0.0005(14) 0.0169(15) 0.0052(13)
C51 0.0310(19) 0.047(2) 0.079(3) -0.014(2) 0.0226(18) 0.0031(16)
C52 0.044(2) 0.064(3) 0.126(5) -0.035(3) 0.050(3) -0.009(2)

loop_
_atom_type_symbol
_atom_type_description
_atom_type_scat_dispersion_real
_atom_type_scat_dispersion_imag
_atom_type_scat_source
C C 0.0033 0.0016 'International Tables Vol C Tables 4.2.6.8 and 6.1.1.4'
H H 0.0000 0.0000 'International Tables Vol C Tables 4.2.6.8 and 6.1.1.4'
N N 0.0061 0.0033 'International Tables Vol C Tables 4.2.6.8 and 6.1.1.4'
O O 0.0106 0.0060 'International Tables Vol C Tables 4.2.6.8 and 6.1.1.4'
Ni Ni 0.3393 1.1124 'International Tables Vol C Tables 4.2.6.8 and 6.1.1.4'

loop_
_geom_angle_atom_site_label_1
_geom_angle_atom_site_label_2
_geom_angle_atom_site_label_3
_geom_angle
_geom_angle_site_symmetry_1
_geom_angle_site_symmetry_3
_geom_angle_publ_flag
O1 Ni1 N10 103.01(8) . . ?
O1 Ni1 N4 101.79(8) . . ?
N10 Ni1 N4 89.84(9) . . ?
O1 Ni1 N7 91.16(8) . . ?
N10 Ni1 N7 165.72(9) . . ?
N4 Ni1 N7 88.98(9) . . ?
O1 Ni1 N1 93.50(8) . . ?
N10 Ni1 N1 87.20(8) . . ?
N4 Ni1 N1 164.70(8) . . ?
N7 Ni1 N1 90.20(8) . . ?
O1 Ni1 Ni2 171.66(6) . . ?
N10 Ni1 Ni2 83.31(6) . . ?
N4 Ni1 Ni2 83.49(6) . . ?
N7 Ni1 Ni2 82.42(6) . . ?
N1 Ni1 Ni2 81.26(6) . . ?
N5 Ni2 N11 89.95(9) . . ?
N5 Ni2 N2 179.38(10) . . ?
N11 Ni2 N2 89.51(9) . . ?
N5 Ni2 N8 89.44(9) . . ?
N11 Ni2 N8 178.61(9) . . ?
N2 Ni2 N8 91.10(9) . . ?
N5 Ni2 Ni1 89.02(7) . . ?
N11 Ni2 Ni1 88.79(7) . . ?
N2 Ni2 Ni1 91.28(6) . . ?
N8 Ni2 Ni1 89.95(7) . . ?
N5 Ni2 Ni3 89.85(7) . . ?
N11 Ni2 Ni3 90.17(7) . . ?
N2 Ni2 Ni3 89.84(6) . . ?
N8 Ni2 Ni3 91.08(7) . . ?
Ni1 Ni2 Ni3 178.466(19) . . ?
O3 Ni3 N12 105.52(8) . . ?
O3 Ni3 N3 99.43(8) . . ?
N12 Ni3 N3 88.05(9) . . ?
O3 Ni3 N6 94.95(8) . . ?
N12 Ni3 N6 87.06(9) . . ?
N3 Ni3 N6 165.57(9) . . ?
O3 Ni3 N9 90.48(8) . . ?
N12 Ni3 N9 163.88(9) . . ?
N3 Ni3 N9 91.31(8) . . ?
N6 Ni3 N9 89.63(9) . . ?
O3 Ni3 Ni2 172.04(6) . . ?
N12 Ni3 Ni2 82.22(6) . . ?
N3 Ni3 Ni2 82.45(6) . . ?
N6 Ni3 Ni2 83.44(6) . . ?
N9 Ni3 Ni2 81.72(6) . . ?
C41 O1 Ni1 137.28(19) . . ?
C47 O3 Ni3 137.5(2) . . ?
C1 N1 C5 118.6(2) . . ?
C1 N1 Ni1 120.07(18) . . ?
C5 N1 Ni1 121.27(17) . . ?
C5 N2 C6 122.6(2) . . ?
C5 N2 Ni2 119.25(17) . . ?
C6 N2 Ni2 117.83(17) . . ?
C10 N3 C6 118.5(2) . . ?
C10 N3 Ni3 120.11(18) . . ?
C6 N3 Ni3 121.02(17) . . ?
C11 N4 C15 118.3(2) . . ?
C11 N4 Ni1 122.05(19) . . ?
C15 N4 Ni1 119.50(17) . . ?
C16 N5 C15 120.9(2) . . ?
C16 N5 Ni2 119.90(17) . . ?
C15 N5 Ni2 118.99(17) . . ?
C20 N6 C16 118.2(2) . . ?
C20 N6 Ni3 121.65(19) . . ?
C16 N6 Ni3 120.19(18) . . ?
C35 N7 C31 118.9(2) . . ?
C35 N7 Ni1 120.94(18) . . ?
C31 N7 Ni1 120.01(18) . . ?
C36 N8 C35 122.7(2) . . ?
C36 N8 Ni2 119.18(18) . . ?
C35 N8 Ni2 117.96(17) . . ?
C40 N9 C36 118.6(2) . . ?
C40 N9 Ni3 120.56(19) . . ?
C36 N9 Ni3 120.83(17) . . ?
C21 N10 C25 118.6(2) . . ?
C21 N10 Ni1 121.03(19) . . ?
C25 N10 Ni1 120.25(17) . . ?
C26 N11 C25 122.1(2) . . ?
C26 N11 Ni2 119.10(17) . . ?
C25 N11 Ni2 118.77(17) . . ?
C30 N12 C26 118.4(2) . . ?
C30 N12 Ni3 120.26(19) . . ?
C26 N12 Ni3 121.31(17) . . ?
C46 N13 C42 116.1(3) . . ?
C52 N14 C48 116.6(4) . . ?
N1 C1 C2 123.6(3) . . ?
C1 C2 C3 118.0(3) . . ?
C4 C3 C2 119.6(3) . . ?
C3 C4 C5 119.7(3) . . ?
N1 C5 N2 115.5(2) . . ?
N1 C5 C4 120.4(2) . . ?
N2 C5 C4 124.0(2) . . ?
N3 C6 N2 115.6(2) . . ?
N3 C6 C7 120.4(2) . . ?
N2 C6 C7 123.8(2) . . ?
C8 C7 C6 119.9(3) . . ?
C7 C8 C9 119.2(3) . . ?
C10 C9 C8 118.6(3) . . ?
N3 C10 C9 123.5(3) . . ?
N4 C11 C12 123.7(3) . . ?
C11 C12 C13 118.0(3) . . ?
C14 C13 C12 119.7(3) . . ?
C13 C14 C15 119.5(3) . . ?
N4 C15 N5 115.7(2) . . ?
N4 C15 C14 120.7(2) . . ?
N5 C15 C14 123.5(2) . . ?
N6 C16 N5 116.2(2) . . ?
N6 C16 C17 120.8(2) . . ?
N5 C16 C17 122.8(3) . . ?
C18 C17 C16 119.5(3) . . ?
C17 C18 C19 119.7(3) . . ?
C20 C19 C18 118.5(3) . . ?
N6 C20 C19 123.3(3) . . ?
N10 C21 C22 123.5(3) . . ?
C21 C22 C23 118.0(3) . . ?
C24 C23 C22 119.5(3) . . ?
C23 C24 C25 119.8(3) . . ?
N10 C25 N11 115.4(2) . . ?
N10 C25 C24 120.5(2) . . ?
N11 C25 C24 123.9(2) . . ?
N12 C26 N11 115.4(2) . . ?
N12 C26 C27 120.9(3) . . ?
N11 C26 C27 123.6(3) . . ?
C28 C27 C26 119.1(3) . . ?
C27 C28 C29 120.1(3) . . ?
C30 C29 C28 118.1(3) . . ?
N12 C30 C29 123.4(3) . . ?
N7 C31 C32 123.7(3) . . ?
C31 C32 C33 117.9(3) . . ?
C34 C33 C32 119.6(3) . . ?
C33 C34 C35 119.9(3) . . ?
N7 C35 N8 115.9(2) . . ?
N7 C35 C34 120.0(2) . . ?
N8 C35 C34 123.8(2) . . ?
N9 C36 N8 116.2(2) . . ?
N9 C36 C37 120.3(2) . . ?
N8 C36 C37 123.4(2) . . ?
C38 C37 C36 119.7(3) . . ?
C37 C38 C39 119.5(3) . . ?
C40 C39 C38 118.2(3) . . ?
N9 C40 C39 123.6(3) . . ?
O2 C41 O1 128.3(3) . . ?
O2 C41 C44 117.4(3) . . ?
O1 C41 C44 114.3(3) . . ?
N13 C42 C43 124.1(4) . . ?
C42 C43 C44 118.8(3) . . ?
C43 C44 C45 117.9(3) . . ?
C43 C44 C41 121.9(3) . . ?
C45 C44 C41 120.2(3) . . ?
C44 C45 C46 118.6(3) . . ?
N13 C46 C45 124.5(3) . . ?
O4 C47 O3 127.2(3) . . ?
O4 C47 C50 117.7(3) . . ?
O3 C47 C50 115.1(3) . . ?
N14 C48 C49 123.6(4) . . ?
C50 C49 C48 118.2(4) . . ?
C51 C50 C49 117.7(3) . . ?
C51 C50 C47 119.4(3) . . ?
C49 C50 C47 122.8(3) . . ?
C52 C51 C50 119.6(4) . . ?
N14 C52 C51 124.3(4) . . ?

loop_
_geom_bond_atom_site_label_1
_geom_bond_atom_site_label_2
_geom_bond_distance
_geom_bond_site_symmetry_2
_geom_bond_publ_flag
Ni1 O1 2.013(2) . ?
Ni1 N10 2.054(2) . ?
Ni1 N4 2.082(2) . ?
Ni1 N7 2.083(2) . ?
Ni1 N1 2.101(2) . ?
Ni1 Ni2 2.4176(4) . ?
Ni2 N5 1.882(2) . ?
Ni2 N11 1.886(2) . ?
Ni2 N2 1.890(2) . ?
Ni2 N8 1.898(2) . ?
Ni2 Ni3 2.4297(5) . ?
Ni3 O3 2.0183(19) . ?
Ni3 N12 2.077(2) . ?
Ni3 N3 2.083(2) . ?
Ni3 N6 2.088(2) . ?
Ni3 N9 2.127(2) . ?
O1 C41 1.241(3) . ?
O2 C41 1.239(3) . ?
O3 C47 1.260(4) . ?
O4 C47 1.232(4) . ?
N1 C1 1.346(3) . ?
N1 C5 1.358(3) . ?
N2 C5 1.372(3) . ?
N2 C6 1.383(3) . ?
N3 C10 1.356(3) . ?
N3 C6 1.356(3) . ?
N4 C11 1.348(3) . ?
N4 C15 1.360(3) . ?
N5 C16 1.378(3) . ?
N5 C15 1.386(3) . ?
N6 C20 1.349(3) . ?
N6 C16 1.358(4) . ?
N7 C35 1.349(3) . ?
N7 C31 1.350(3) . ?
N8 C36 1.370(3) . ?
N8 C35 1.378(3) . ?
N9 C40 1.349(3) . ?
N9 C36 1.356(3) . ?
N10 C21 1.346(3) . ?
N10 C25 1.360(3) . ?
N11 C26 1.375(3) . ?
N11 C25 1.383(3) . ?
N12 C30 1.349(3) . ?
N12 C26 1.363(3) . ?
N13 C46 1.312(5) . ?
N13 C42 1.340(5) . ?
N14 C52 1.306(6) . ?
N14 C48 1.342(6) . ?
C1 C2 1.373(4) . ?
C2 C3 1.387(4) . ?
C3 C4 1.375(4) . ?
C4 C5 1.405(4) . ?
C6 C7 1.415(4) . ?
C7 C8 1.370(4) . ?
C8 C9 1.397(4) . ?
C9 C10 1.365(4) . ?
C11 C12 1.370(4) . ?
C12 C13 1.391(4) . ?
C13 C14 1.373(4) . ?
C14 C15 1.403(4) . ?
C16 C17 1.403(4) . ?
C17 C18 1.364(4) . ?
C18 C19 1.386(5) . ?
C19 C20 1.368(4) . ?
C21 C22 1.365(4) . ?
C22 C23 1.400(5) . ?
C23 C24 1.367(4) . ?
C24 C25 1.397(4) . ?
C26 C27 1.404(4) . ?
C27 C28 1.372(4) . ?
C28 C29 1.391(4) . ?
C29 C30 1.370(4) . ?
C31 C32 1.370(4) . ?
C32 C33 1.391(4) . ?
C33 C34 1.372(4) . ?
C34 C35 1.413(4) . ?
C36 C37 1.415(4) . ?
C37 C38 1.378(4) . ?
C38 C39 1.386(4) . ?
C39 C40 1.378(4) . ?
C41 C44 1.521(4) . ?
C42 C43 1.372(5) . ?
C43 C44 1.378(4) . ?
C44 C45 1.380(4) . ?
C45 C46 1.383(5) . ?
C47 C50 1.527(4) . ?
C48 C49 1.393(5) . ?
C49 C50 1.381(5) . ?
C50 C51 1.378(5) . ?
C51 C52 1.369(5) . ?
